data_4306984
loop_
_publ_author_name
'May Nyman'
'James P. Larentzos'
'Edward J. Maginn'
'Margaret E. Welk'
'David Ingersoll'
'Hyunsoo Park'
'John B. Parise'
'Ivor Bull'
'Fran\,cois Bonhomme'

_publ_section_title
;
Experimental and Theoretical Methods to Investigate Extraframework Species
in a Layered Material of Dodecaniobate Anions
;
_journal_name_full 'Inorganic Chemistry'
_journal_page_first 2067
_journal_page_last 2079
_journal_paper_doi 10.1021/ic061454l
_journal_volume 46
_journal_year 2007
_chemical_formula_sum 'Ge K10 Nb14 O50'
_chemical_formula_weight 2564.33
_space_group_IT_number 44
_symmetry_cell_setting orthorhombic
_symmetry_Int_Tables_number 44
_symmetry_space_group_name_Hall 'I 2 -2'
_symmetry_space_group_name_H-M 'I m m 2'
_atom_sites_solution_primary direct
_atom_sites_solution_secondary difmap
_audit_creation_method SHELXL-97
_cell_angle_alpha 90.00
_cell_angle_beta 90.00
_cell_angle_gamma 90.00
_cell_formula_units_Z 2
_cell_length_a 10.927(2)
_cell_length_b 11.573(2)
_cell_length_c 19.952(4)
_cell_measurement_reflns_used 999
_cell_measurement_temperature 100K(2)
_cell_measurement_theta_max 21.88
_cell_measurement_theta_min 1.60
_cell_volume 2523.1(8)
_computing_cell_refinement 'Bruker SMART'
_computing_data_collection 'Bruker SMART'
_computing_data_reduction 'Bruker SAINT'
_computing_publication_material 'SHELXL (Sheldrick, 2000)'
_computing_structure_refinement 'SHELXL (Sheldrick, 2000)'
_computing_structure_solution 'SHELXS (Sheldrick, 2000)'
_diffrn_ambient_temperature 100(2)
_diffrn_measured_fraction_theta_full 0.871
_diffrn_measured_fraction_theta_max 0.871
_diffrn_measurement_device_type 'Bruker SMART 6000 CCD'
_diffrn_radiation_monochromator graphite
_diffrn_radiation_probe x-ray
_diffrn_radiation_type synchrotron
_diffrn_radiation_wavelength 0.49595
_diffrn_reflns_av_R_equivalents 0.0000
_diffrn_reflns_av_sigmaI/netI 0.0341
_diffrn_reflns_limit_h_max 14
_diffrn_reflns_limit_h_min 0
_diffrn_reflns_limit_k_max 0
_diffrn_reflns_limit_k_min -15
_diffrn_reflns_limit_l_max 26
_diffrn_reflns_limit_l_min -26
_diffrn_reflns_number 2922
_diffrn_reflns_theta_full 21.88
_diffrn_reflns_theta_max 21.88
_diffrn_reflns_theta_min 1.60
_diffrn_source synchrotron
_diffrn_source_type 'APS beamline ID-15'
_exptl_absorpt_coefficient_mu 10.309
_exptl_absorpt_correction_T_max 0.901
_exptl_absorpt_correction_T_min 0.722
_exptl_absorpt_correction_type multi-scan
_exptl_absorpt_process_details 'SADABS (Sheldrick, 2000)'
_exptl_crystal_colour colourless
_exptl_crystal_density_diffrn 3.375
_exptl_crystal_density_method 'not measured'
_exptl_crystal_description cube
_exptl_crystal_F_000 2392
_exptl_crystal_size_max 0.03
_exptl_crystal_size_mid 0.03
_exptl_crystal_size_min 0.02
_refine_diff_density_max 3.803
_refine_diff_density_min -2.057
_refine_diff_density_rms 0.434
_refine_ls_abs_structure_details 'Flack H D (1983), Acta Cryst. A39, 876-881'
_refine_ls_abs_structure_Flack 0(4)
_refine_ls_extinction_coef 0.00003(8)
_refine_ls_extinction_expression Fc^*^=kFc[1+0.001xFc^2^\l^3^/sin(2\q)]^-1/4^
_refine_ls_extinction_method SHELXL
_refine_ls_goodness_of_fit_ref 1.086
_refine_ls_matrix_type full
_refine_ls_number_parameters 157
_refine_ls_number_reflns 2922
_refine_ls_number_restraints 1
_refine_ls_restrained_S_all 1.086
_refine_ls_R_factor_all 0.0543
_refine_ls_R_factor_gt 0.0543
_refine_ls_shift/su_max 5.173
_refine_ls_shift/su_mean 0.069
_refine_ls_structure_factor_coef Fsqd
_refine_ls_weighting_details 'calc w=1/[\s^2^(Fo^2^)+(0.0875P)^2^+126.7785P] where P=(Fo^2^+2Fc^2^)/3'
_refine_ls_weighting_scheme calc
_refine_ls_wR_factor_gt 0.1493
_refine_ls_wR_factor_ref 0.1493
_reflns_number_gt 2922
_reflns_number_total 2922
_reflns_threshold_expression >2sigma(I)
_cod_data_source_file ic061454lsi20061213_043223.cif
_cod_data_source_block new
_cod_original_cell_volume 2523.2(9)
_cod_database_code 4306984

loop_
_symmetry_equiv_pos_as_xyz
'x, y, z'
'-x, -y, z'
'x, -y, z'
'-x, y, z'
'x+1/2, y+1/2, z+1/2'
'-x+1/2, -y+1/2, z+1/2'
'x+1/2, -y+1/2, z+1/2'
'-x+1/2, y+1/2, z+1/2'

loop_
_atom_site_label
_atom_site_type_symbol
_atom_site_fract_x
_atom_site_fract_y
_atom_site_fract_z
_atom_site_U_iso_or_equiv
_atom_site_adp_type
_atom_site_occupancy
_atom_site_symmetry_multiplicity
_atom_site_calc_flag
_atom_site_refinement_flags
_atom_site_disorder_assembly
_atom_site_disorder_group
Ge1 Ge 0.0000 0.5000 0.3124(3) 0.0034(3) Uani 1 4 d S . .
Nb1 Nb 0.0000 0.13256(8) 0.31089(17) 0.0090(2) Uani 1 2 d S . .
Nb2 Nb 0.0000 0.29081(19) 0.44518(8) 0.0098(5) Uani 1 2 d S . .
Nb3 Nb 0.0000 0.29082(19) 0.17808(8) 0.0149(6) Uani 1 2 d S . .
Nb4 Nb 0.24704(6) 0.28817(6) 0.31165(13) 0.0123(2) Uani 1 1 d . . .
Nb5 Nb 0.2394(3) 0.5000 0.18171(10) 0.0173(6) Uani 1 2 d S . .
Nb6 Nb 0.2404(2) 0.5000 0.44160(9) 0.0134(6) Uani 1 2 d S . .
K1 K 0.5000 0.5000 0.3122(7) 0.0116(7) Uani 1 4 d S . .
K2 K 0.1590(19) 0.0000 0.1461(7) 0.033(4) Uani 0.50 2 d SP . .
K3 K 0.0000 0.1960(8) 0.9748(7) 0.078(4) Uani 1 2 d S . .
K4 K 0.3108(17) 0.0000 0.4044(7) 0.031(4) Uani 0.50 2 d SP . .
K5 K 0.0000 0.1877(7) 0.6388(3) 0.0337(17) Uani 1 2 d S . .
K6 K 0.1712(16) 0.0000 0.4760(6) 0.021(3) Uani 0.50 2 d SP . .
K7 K 0.3047(19) 0.0000 0.2181(12) 0.034(5) Uani 0.38 2 d SP . .
O1 O 0.065(2) 0.0000 0.3651(12) 0.000(5) Uiso 0.50 2 d SP . .
O2 O 0.078(4) 0.0000 0.271(2) 0.034(11) Uiso 0.50 2 d SP . .
O3 O 0.1202(8) 0.1873(9) 0.2449(4) 0.0137(17) Uiso 1 1 d . . .
O4 O 0.1047(8) 0.2413(8) 0.3676(4) 0.0115(16) Uiso 1 1 d . . .
O5 O 0.0000 0.173(3) 0.5001(14) 0.042(8) Uiso 1 2 d S . .
O6 O 0.1088(8) 0.4044(7) 0.1539(4) 0.0126(17) Uiso 1 1 d . . .
O7 O 0.3469(7) 0.1745(6) 0.3031(6) 0.0153(18) Uiso 1 1 d . . .
O8 O 0.2937(9) 0.3988(8) 0.2494(5) 0.0142(17) Uiso 1 1 d . . .
O9 O 0.3278(8) 0.3651(8) 0.3897(4) 0.0122(16) Uiso 1 1 d . . .
O10 O 0.351(2) 0.5000 0.1212(11) 0.022(5) Uiso 1 2 d S . .
O11 O 0.347(2) 0.5000 0.5046(11) 0.019(5) Uiso 1 2 d S . .
O12 O 0.1499(8) 0.3568(8) 0.4861(4) 0.0121(16) Uiso 1 1 d . . .
O13 O 0.0905(19) 0.4125(17) 0.2623(10) 0.000(4) Uiso 0.50 1 d P . .
O14 O 0.100(2) 0.418(2) 0.3645(12) 0.011(6) Uiso 0.50 1 d P . .
O15 O 0.0000 0.1800(19) 0.1213(9) 0.019(5) Uiso 1 2 d S . .
OW1 O 0.0000 0.5000 0.5923(8) 0.008(3) Uiso 1 4 d S . .
OW2 O 0.3112(16) 0.1573(14) 0.5047(8) 0.032(4) Uiso 1 1 d . . .
OW3 O 0.302(2) 0.174(2) 0.1136(13) 0.070(7) Uiso 1 1 d . . .
OW4 O 0.443(2) 0.0000 0.2307(10) 0.004(4) Uiso 0.50 2 d SP . .
OW5 O 0.0000 0.0000 0.0794(11) 0.010(4) Uiso 0.75 4 d SP . .
OW6 O 0.5000 0.0000 0.390(8) 0.06(4) Uiso 0.25 4 d SP . .

loop_
_atom_site_aniso_label
_atom_site_aniso_U_11
_atom_site_aniso_U_22
_atom_site_aniso_U_33
_atom_site_aniso_U_23
_atom_site_aniso_U_13
_atom_site_aniso_U_12
Ge1 0.0082(8) 0.0000(7) 0.0020(7) 0.000 0.000 0.000
Nb1 0.0155(5) 0.0007(4) 0.0108(4) 0.0008(11) 0.000 0.000
Nb2 0.0163(11) 0.0053(10) 0.0079(9) 0.0010(9) 0.000 0.000
Nb3 0.0403(15) 0.0000(9) 0.0044(9) -0.0020(9) 0.000 0.000
Nb4 0.0126(4) 0.0013(3) 0.0230(4) -0.0026(11) -0.0008(10) 0.0012(2)
Nb5 0.0197(14) 0.0259(15) 0.0064(11) 0.000 0.0048(11) 0.000
Nb6 0.0065(10) 0.0266(15) 0.0071(11) 0.000 -0.0010(9) 0.000
K1 0.0091(17) 0.0096(17) 0.0161(18) 0.000 0.000 0.000
K2 0.080(12) 0.000(5) 0.018(6) 0.000 0.027(7) 0.000
K3 0.037(5) 0.044(5) 0.154(10) -0.080(6) 0.000 0.000
K4 0.066(11) 0.007(5) 0.021(6) 0.000 0.021(7) 0.000
K5 0.044(4) 0.040(4) 0.018(2) -0.008(2) 0.000 0.000
K6 0.043(7) 0.016(6) 0.003(5) 0.000 0.002(5) 0.000
K7 0.026(9) 0.014(8) 0.062(13) 0.000 0.024(9) 0.000

loop_
_atom_type_symbol
_atom_type_description
_atom_type_scat_dispersion_real
_atom_type_scat_dispersion_imag
_atom_type_scat_source
O O 0.0055 0.0035 'International Tables Vol C Tables 4.2.6.8 and 6.1.1.4'
K K 0.1372 0.1516 'International Tables Vol C Tables 4.2.6.8 and 6.1.1.4'
Ge Ge 0.3016 1.1903 'International Tables Vol C Tables 4.2.6.8 and 6.1.1.4'
Nb Nb 0.8360 3.3882 'International Tables Vol C Tables 4.2.6.8 and 6.1.1.4'

loop_
_geom_angle_atom_site_label_1
_geom_angle_atom_site_label_2
_geom_angle_atom_site_label_3
_geom_angle
_geom_angle_site_symmetry_1
_geom_angle_site_symmetry_3
_geom_angle_publ_flag
O13 Ge1 O13 69.6(14) . 4 ?
O13 Ge1 O13 71.5(14) . 3_565 ?
O13 Ge1 O13 109.5(14) 4 3_565 ?
O13 Ge1 O13 109.5(14) . 2_565 ?
O13 Ge1 O13 71.5(14) 4 2_565 ?
O13 Ge1 O13 69.6(14) 3_565 2_565 ?
O13 Ge1 O14 107.3(6) . 3_565 ?
O13 Ge1 O14 176.2(13) 4 3_565 ?
O13 Ge1 O14 71.0(6) 3_565 3_565 ?
O13 Ge1 O14 112.0(7) 2_565 3_565 ?
O13 Ge1 O14 112.0(7) . 4 ?
O13 Ge1 O14 71.0(6) 4 4 ?
O13 Ge1 O14 176.2(13) 3_565 4 ?
O13 Ge1 O14 107.3(6) 2_565 4 ?
O14 Ge1 O14 108.8(16) 3_565 4 ?
O13 Ge1 O14 176.2(13) . 2_565 ?
O13 Ge1 O14 107.3(6) 4 2_565 ?
O13 Ge1 O14 112.0(7) 3_565 2_565 ?
O13 Ge1 O14 71.0(6) 2_565 2_565 ?
O14 Ge1 O14 75.7(16) 3_565 2_565 ?
O14 Ge1 O14 64.5(16) 4 2_565 ?
O13 Ge1 O14 71.0(6) . . ?
O13 Ge1 O14 112.0(7) 4 . ?
O13 Ge1 O14 107.3(6) 3_565 . ?
O13 Ge1 O14 176.2(13) 2_565 . ?
O14 Ge1 O14 64.5(15) 3_565 . ?
O14 Ge1 O14 75.7(16) 4 . ?
O14 Ge1 O14 108.8(16) 2_565 . ?
O2 Nb1 O2 52(2) 2 . ?
O2 Nb1 O3 106.1(12) 2 . ?
O2 Nb1 O3 71.8(10) . . ?
O2 Nb1 O3 71.8(10) 2 4 ?
O2 Nb1 O3 106.1(12) . 4 ?
O3 Nb1 O3 83.9(5) . 4 ?
O2 Nb1 O1 56.9(12) 2 2 ?
O2 Nb1 O1 76.4(9) . 2 ?
O3 Nb1 O1 147.5(6) . 2 ?
O3 Nb1 O1 111.9(8) 4 2 ?
O2 Nb1 O1 76.4(9) 2 . ?
O2 Nb1 O1 56.9(12) . . ?
O3 Nb1 O1 111.9(7) . . ?
O3 Nb1 O1 147.5(6) 4 . ?
O1 Nb1 O1 41.3(13) 2 . ?
O2 Nb1 O4 165.0(10) 2 . ?
O2 Nb1 O4 118.2(12) . . ?
O3 Nb1 O4 78.4(4) . . ?
O3 Nb1 O4 123.2(5) 4 . ?
O1 Nb1 O4 111.7(7) 2 . ?
O1 Nb1 O4 88.6(6) . . ?
O2 Nb1 O4 118.2(12) 2 4 ?
O2 Nb1 O4 165.0(10) . 4 ?
O3 Nb1 O4 123.2(5) . 4 ?
O3 Nb1 O4 78.4(4) 4 4 ?
O1 Nb1 O4 88.6(6) 2 4 ?
O1 Nb1 O4 111.7(7) . 4 ?
O4 Nb1 O4 68.1(5) . 4 ?
O2 Nb1 Nb1 37.0(10) 2 2 ?
O2 Nb1 Nb1 37.0(10) . 2 ?
O3 Nb1 Nb1 108.8(3) . 2 ?
O3 Nb1 Nb1 108.8(3) 4 2 ?
O1 Nb1 Nb1 40.1(5) 2 2 ?
O1 Nb1 Nb1 40.1(5) . 2 ?
O4 Nb1 Nb1 128.0(3) . 2 ?
O4 Nb1 Nb1 128.0(3) 4 2 ?
O2 Nb1 Nb3 96.7(11) 2 . ?
O2 Nb1 Nb3 96.7(11) . . ?
O3 Nb1 Nb3 42.7(3) . . ?
O3 Nb1 Nb3 42.7(3) 4 . ?
O1 Nb1 Nb3 151.5(7) 2 . ?
O1 Nb1 Nb3 151.5(7) . . ?
O4 Nb1 Nb3 96.0(3) . . ?
O4 Nb1 Nb3 96.0(3) 4 . ?
Nb1 Nb1 Nb3 124.65(5) 2 . ?
O2 Nb1 Nb4 144.3(12) 2 . ?
O2 Nb1 Nb4 94.5(11) . . ?
O3 Nb1 Nb4 43.0(3) . . ?
O3 Nb1 Nb4 112.3(3) 4 . ?
O1 Nb1 Nb4 135.7(7) 2 . ?
O1 Nb1 Nb4 97.4(6) . . ?
O4 Nb1 Nb4 35.9(2) . . ?
O4 Nb1 Nb4 97.0(3) 4 . ?
Nb1 Nb1 Nb4 123.710(19) 2 . ?
Nb3 Nb1 Nb4 71.84(6) . . ?
O2 Nb1 Nb4 94.5(11) 2 4 ?
O2 Nb1 Nb4 144.3(12) . 4 ?
O3 Nb1 Nb4 112.3(3) . 4 ?
O3 Nb1 Nb4 43.0(3) 4 4 ?
O1 Nb1 Nb4 97.4(6) 2 4 ?
O1 Nb1 Nb4 135.7(7) . 4 ?
O4 Nb1 Nb4 97.0(3) . 4 ?
O4 Nb1 Nb4 35.9(2) 4 4 ?
Nb1 Nb1 Nb4 123.710(19) 2 4 ?
Nb3 Nb1 Nb4 71.84(6) . 4 ?
Nb4 Nb1 Nb4 112.58(4) . 4 ?
O5 Nb2 O12 92.4(6) . . ?
O5 Nb2 O12 92.4(6) . 4 ?
O12 Nb2 O12 111.4(5) . 4 ?
O5 Nb2 O4 105.2(8) . 4 ?
O12 Nb2 O4 153.9(4) . 4 ?
O12 Nb2 O4 87.5(4) 4 4 ?
O5 Nb2 O4 105.2(8) . . ?
O12 Nb2 O4 87.5(4) . . ?
O12 Nb2 O4 153.9(4) 4 . ?
O4 Nb2 O4 69.4(5) 4 . ?
O5 Nb2 O14 152.0(6) . . ?
O12 Nb2 O14 70.7(6) . . ?
O12 Nb2 O14 114.3(6) 4 . ?
O4 Nb2 O14 85.3(6) 4 . ?
O4 Nb2 O14 53.6(6) . . ?
O5 Nb2 O14 152.0(6) . 4 ?
O12 Nb2 O14 114.3(6) . 4 ?
O12 Nb2 O14 70.7(6) 4 4 ?
O4 Nb2 O14 53.6(6) 4 4 ?
O4 Nb2 O14 85.3(6) . 4 ?
O14 Nb2 O14 53.3(11) . 4 ?
O5 Nb2 Nb1 94.5(10) . . ?
O12 Nb2 Nb1 123.9(3) . . ?
O12 Nb2 Nb1 123.9(3) 4 . ?
O4 Nb2 Nb1 37.1(2) 4 . ?
O4 Nb2 Nb1 37.1(2) . . ?
O14 Nb2 Nb1 78.1(6) . . ?
O14 Nb2 Nb1 78.1(6) 4 . ?
O5 Nb2 K6 39.6(6) . 2 ?
O12 Nb2 K6 131.6(3) . 2 ?
O12 Nb2 K6 82.6(3) 4 2 ?
O4 Nb2 K6 66.6(3) 4 2 ?
O4 Nb2 K6 98.5(3) . 2 ?
O14 Nb2 K6 147.1(6) . 2 ?
O14 Nb2 K6 114.1(6) 4 2 ?
Nb1 Nb2 K6 69.09(19) . 2 ?
O5 Nb2 K6 39.6(6) . . ?
O12 Nb2 K6 82.6(3) . . ?
O12 Nb2 K6 131.6(3) 4 . ?
O4 Nb2 K6 98.5(3) 4 . ?
O4 Nb2 K6 66.6(3) . . ?
O14 Nb2 K6 114.1(6) . . ?
O14 Nb2 K6 147.1(6) 4 . ?
Nb1 Nb2 K6 69.09(19) . . ?
K6 Nb2 K6 57.3(4) 2 . ?
O5 Nb2 K5 33.9(10) . . ?
O12 Nb2 K5 73.7(3) . . ?
O12 Nb2 K5 73.7(3) 4 . ?
O4 Nb2 K5 130.7(3) 4 . ?
O4 Nb2 K5 130.7(3) . . ?
O14 Nb2 K5 144.0(6) . . ?
O14 Nb2 K5 144.0(6) 4 . ?
Nb1 Nb2 K5 128.48(13) . . ?
K6 Nb2 K5 66.1(2) 2 . ?
K6 Nb2 K5 66.1(2) . . ?
O15 Nb3 O6 111.2(6) . . ?
O15 Nb3 O6 111.2(6) . 4 ?
O6 Nb3 O6 80.7(6) . 4 ?
O15 Nb3 O3 89.6(6) . . ?
O6 Nb3 O3 99.3(4) . . ?
O6 Nb3 O3 157.8(4) 4 . ?
O15 Nb3 O3 89.6(6) . 4 ?
O6 Nb3 O3 157.8(4) . 4 ?
O6 Nb3 O3 99.3(4) 4 4 ?
O3 Nb3 O3 72.5(5) . 4 ?
O15 Nb3 O13 154.4(5) . . ?
O6 Nb3 O13 59.9(6) . . ?
O6 Nb3 O13 91.8(6) 4 . ?
O3 Nb3 O13 69.8(6) . . ?
O3 Nb3 O13 98.0(6) 4 . ?
O15 Nb3 O13 154.4(5) . 4 ?
O6 Nb3 O13 91.8(6) . 4 ?
O6 Nb3 O13 59.9(6) 4 4 ?
O3 Nb3 O13 98.0(6) . 4 ?
O3 Nb3 O13 69.8(6) 4 4 ?
O13 Nb3 O13 48.5(10) . 4 ?
O15 Nb3 Nb1 96.8(7) . . ?
O6 Nb3 Nb1 128.5(3) . . ?
O6 Nb3 Nb1 128.5(3) 4 . ?
O3 Nb3 Nb1 36.9(2) . . ?
O3 Nb3 Nb1 36.9(2) 4 . ?
O13 Nb3 Nb1 76.0(5) . . ?
O13 Nb3 Nb1 76.0(5) 4 . ?
O15 Nb3 K2 40.0(6) . 2 ?
O6 Nb3 K2 151.2(4) . 2 ?
O6 Nb3 K2 106.9(4) 4 2 ?
O3 Nb3 K2 83.9(3) . 2 ?
O3 Nb3 K2 50.2(4) 4 2 ?
O13 Nb3 K2 144.6(5) . 2 ?
O13 Nb3 K2 116.3(6) 4 2 ?
Nb1 Nb3 K2 68.8(2) . 2 ?
O15 Nb3 K2 40.0(6) . . ?
O6 Nb3 K2 106.9(4) . . ?
O6 Nb3 K2 151.2(4) 4 . ?
O3 Nb3 K2 50.2(4) . . ?
O3 Nb3 K2 83.9(3) 4 . ?
O13 Nb3 K2 116.3(6) . . ?
O13 Nb3 K2 144.6(5) 4 . ?
Nb1 Nb3 K2 68.8(2) . . ?
K2 Nb3 K2 53.8(6) 2 . ?
O7 Nb4 O8 106.7(5) . . ?
O7 Nb4 O4 110.1(4) . . ?
O8 Nb4 O4 141.1(4) . . ?
O7 Nb4 O9 97.9(4) . . ?
O8 Nb4 O9 95.4(4) . . ?
O4 Nb4 O9 91.7(4) . . ?
O7 Nb4 O3 86.3(4) . . ?
O8 Nb4 O3 97.5(4) . . ?
O4 Nb4 O3 73.1(3) . . ?
O9 Nb4 O3 164.7(3) . . ?
O7 Nb4 O14 158.9(7) . . ?
O8 Nb4 O14 92.7(7) . . ?
O4 Nb4 O14 53.8(6) . . ?
O9 Nb4 O14 71.3(6) . . ?
O3 Nb4 O14 99.8(6) . . ?
O7 Nb4 O13 148.9(6) . . ?
O8 Nb4 O13 61.1(6) . . ?
O4 Nb4 O13 80.7(6) . . ?
O9 Nb4 O13 111.2(5) . . ?
O3 Nb4 O13 68.6(5) . . ?
O14 Nb4 O13 49.5(5) . . ?
O7 Nb4 Nb1 95.9(3) . . ?
O8 Nb4 Nb1 127.5(3) . . ?
O4 Nb4 Nb1 37.0(2) . . ?
O9 Nb4 Nb1 128.2(3) . . ?
O3 Nb4 Nb1 36.5(2) . . ?
O14 Nb4 Nb1 78.2(6) . . ?
O13 Nb4 Nb1 75.1(5) . . ?
O7 Nb4 K1 91.9(3) . . ?
O8 Nb4 K1 48.6(3) . . ?
O4 Nb4 K1 139.8(3) . . ?
O9 Nb4 K1 51.1(3) . . ?
O3 Nb4 K1 143.8(3) . . ?
O14 Nb4 K1 94.8(6) . . ?
O13 Nb4 K1 97.7(5) . . ?
Nb1 Nb4 K1 172.14(3) . . ?
O7 Nb4 K7 35.8(5) . . ?
O8 Nb4 K7 103.1(4) . . ?
O4 Nb4 K7 99.4(4) . . ?
O9 Nb4 K7 133.4(5) . . ?
O3 Nb4 K7 50.8(4) . . ?
O14 Nb4 K7 147.7(6) . . ?
O13 Nb4 K7 115.3(6) . . ?
Nb1 Nb4 K7 69.8(3) . . ?
K1 Nb4 K7 116.8(3) . . ?
O7 Nb4 K4 43.5(4) . . ?
O8 Nb4 K4 149.7(4) . . ?
O4 Nb4 K4 68.8(4) . . ?
O9 Nb4 K4 86.1(4) . . ?
O3 Nb4 K4 87.0(3) . . ?
O14 Nb4 K4 116.2(6) . . ?
O13 Nb4 K4 145.6(6) . . ?
Nb1 Nb4 K4 71.0(3) . . ?
K1 Nb4 K4 115.8(3) . . ?
K7 Nb4 K4 57.3(2) . . ?
O10 Nb5 O8 106.2(7) . 3_565 ?
O10 Nb5 O8 106.2(7) . . ?
O8 Nb5 O8 76.9(6) 3_565 . ?
O10 Nb5 O6 109.3(7) . . ?
O8 Nb5 O6 144.4(4) 3_565 . ?
O8 Nb5 O6 94.8(4) . . ?
O10 Nb5 O6 109.3(7) . 3_565 ?
O8 Nb5 O6 94.8(4) 3_565 3_565 ?
O8 Nb5 O6 144.4(4) . 3_565 ?
O6 Nb5 O6 71.7(5) . 3_565 ?
O10 Nb5 O13 156.1(4) . 3_565 ?
O8 Nb5 O13 59.5(6) 3_565 3_565 ?
O8 Nb5 O13 89.8(5) . 3_565 ?
O6 Nb5 O13 86.3(6) . 3_565 ?
O6 Nb5 O13 57.4(5) 3_565 3_565 ?
O10 Nb5 O13 156.1(4) . . ?
O8 Nb5 O13 89.8(5) 3_565 . ?
O8 Nb5 O13 59.5(6) . . ?
O6 Nb5 O13 57.4(5) . . ?
O6 Nb5 O13 86.3(6) 3_565 . ?
O13 Nb5 O13 47.7(9) 3_565 . ?
O10 Nb5 K5 44.5(5) . 5_554 ?
O8 Nb5 K5 63.6(3) 3_565 5_554 ?
O8 Nb5 K5 106.8(3) . 5_554 ?
O6 Nb5 K5 149.5(3) . 5_554 ?
O6 Nb5 K5 99.8(3) 3_565 5_554 ?
O13 Nb5 K5 114.4(5) 3_565 5_554 ?
O13 Nb5 K5 153.0(5) . 5_554 ?
O10 Nb5 K5 44.5(5) . 6_554 ?
O8 Nb5 K5 106.8(3) 3_565 6_554 ?
O8 Nb5 K5 63.6(3) . 6_554 ?
O6 Nb5 K5 99.8(3) . 6_554 ?
O6 Nb5 K5 149.5(3) 3_565 6_554 ?
O13 Nb5 K5 153.0(5) 3_565 6_554 ?
O13 Nb5 K5 114.4(5) . 6_554 ?
K5 Nb5 K5 72.3(2) 5_554 6_554 ?
O10 Nb5 K1 87.1(8) . . ?
O8 Nb5 K1 44.3(3) 3_565 . ?
O8 Nb5 K1 44.3(3) . . ?
O6 Nb5 K1 139.1(3) . . ?
O6 Nb5 K1 139.1(3) 3_565 . ?
O13 Nb5 K1 92.7(5) 3_565 . ?
O13 Nb5 K1 92.7(5) . . ?
K5 Nb5 K1 65.54(16) 5_554 . ?
K5 Nb5 K1 65.54(16) 6_554 . ?
O11 Nb6 O9 92.9(6) . . ?
O11 Nb6 O9 92.9(6) . 3_565 ?
O9 Nb6 O9 95.9(5) . 3_565 ?
O11 Nb6 O12 90.6(6) . 3_565 ?
O9 Nb6 O12 175.2(4) . 3_565 ?
O9 Nb6 O12 80.7(3) 3_565 3_565 ?
O11 Nb6 O12 90.6(6) . . ?
O9 Nb6 O12 80.7(3) . . ?
O9 Nb6 O12 175.2(4) 3_565 . ?
O12 Nb6 O12 102.5(5) 3_565 . ?
O11 Nb6 O14 156.2(6) . . ?
O9 Nb6 O14 71.1(6) . . ?
O9 Nb6 O14 105.8(6) 3_565 . ?
O12 Nb6 O14 106.5(6) 3_565 . ?
O12 Nb6 O14 69.9(6) . . ?
O11 Nb6 O14 156.2(6) . 3_565 ?
O9 Nb6 O14 105.8(6) . 3_565 ?
O9 Nb6 O14 71.1(6) 3_565 3_565 ?
O12 Nb6 O14 69.9(6) 3_565 3_565 ?
O12 Nb6 O14 106.5(6) . 3_565 ?
O14 Nb6 O14 47.4(12) . 3_565 ?
O11 Nb6 K3 49.1(5) . 5_554 ?
O9 Nb6 K3 101.3(3) . 5_554 ?
O9 Nb6 K3 44.2(3) 3_565 5_554 ?
O12 Nb6 K3 78.7(3) 3_565 5_554 ?
O12 Nb6 K3 139.7(3) . 5_554 ?
O14 Nb6 K3 149.3(6) . 5_554 ?
O14 Nb6 K3 111.5(6) 3_565 5_554 ?
O11 Nb6 K3 49.1(5) . 6_554 ?
O9 Nb6 K3 44.2(3) . 6_554 ?
O9 Nb6 K3 101.3(3) 3_565 6_554 ?
O12 Nb6 K3 139.7(3) 3_565 6_554 ?
O12 Nb6 K3 78.7(3) . 6_554 ?
O14 Nb6 K3 111.5(6) . 6_554 ?
O14 Nb6 K3 149.3(6) 3_565 6_554 ?
K3 Nb6 K3 75.8(3) 5_554 6_554 ?
O11 Nb6 K1 89.4(8) . . ?
O9 Nb6 K1 48.2(2) . . ?
O9 Nb6 K1 48.2(2) 3_565 . ?
O12 Nb6 K1 128.7(2) 3_565 . ?
O12 Nb6 K1 128.7(2) . . ?
O14 Nb6 K1 92.3(6) . . ?
O14 Nb6 K1 92.3(6) 3_565 . ?
K3 Nb6 K1 63.42(19) 5_554 . ?
K3 Nb6 K1 63.42(19) 6_554 . ?
O8 K1 O8 105.5(5) . 4_655 ?
O8 K1 O8 48.9(4) . 3_565 ?
O8 K1 O8 127.5(6) 4_655 3_565 ?
O8 K1 O8 127.5(6) . 2_665 ?
O8 K1 O8 48.9(4) 4_655 2_665 ?
O8 K1 O8 105.5(5) 3_565 2_665 ?
O8 K1 O9 167.7(3) . 2_665 ?
O8 K1 O9 86.7(3) 4_655 2_665 ?
O8 K1 O9 122.1(3) 3_565 2_665 ?
O8 K1 O9 59.7(3) 2_665 2_665 ?
O8 K1 O9 86.7(3) . 3_565 ?
O8 K1 O9 167.7(3) 4_655 3_565 ?
O8 K1 O9 59.7(3) 3_565 3_565 ?
O8 K1 O9 122.1(3) 2_665 3_565 ?
O9 K1 O9 81.1(4) 2_665 3_565 ?
O8 K1 O9 122.1(3) . 4_655 ?
O8 K1 O9 59.7(3) 4_655 4_655 ?
O8 K1 O9 167.7(3) 3_565 4_655 ?
O8 K1 O9 86.7(3) 2_665 4_655 ?
O9 K1 O9 65.3(4) 2_665 4_655 ?
O9 K1 O9 115.4(6) 3_565 4_655 ?
O8 K1 O9 59.7(3) . . ?
O8 K1 O9 122.1(3) 4_655 . ?
O8 K1 O9 86.7(3) 3_565 . ?
O8 K1 O9 167.7(3) 2_665 . ?
O9 K1 O9 115.4(6) 2_665 . ?
O9 K1 O9 65.3(4) 3_565 . ?
O9 K1 O9 81.1(4) 4_655 . ?
O8 K1 Nb4 29.42(18) . . ?
O8 K1 Nb4 108.6(2) 4_655 . ?
O8 K1 Nb4 71.2(2) 3_565 . ?
O8 K1 Nb4 150.3(4) 2_665 . ?
O9 K1 Nb4 147.8(5) 2_665 . ?
O9 K1 Nb4 82.7(2) 3_565 . ?
O9 K1 Nb4 97.5(2) 4_655 . ?
O9 K1 Nb4 32.53(18) . . ?
O8 K1 Nb4 150.3(4) . 2_665 ?
O8 K1 Nb4 71.2(2) 4_655 2_665 ?
O8 K1 Nb4 108.6(2) 3_565 2_665 ?
O8 K1 Nb4 29.42(18) 2_665 2_665 ?
O9 K1 Nb4 32.53(18) 2_665 2_665 ?
O9 K1 Nb4 97.5(2) 3_565 2_665 ?
O9 K1 Nb4 82.7(2) 4_655 2_665 ?
O9 K1 Nb4 147.8(5) . 2_665 ?
Nb4 K1 Nb4 179.7(4) . 2_665 ?
O8 K1 Nb4 71.2(2) . 3_565 ?
O8 K1 Nb4 150.3(4) 4_655 3_565 ?
O8 K1 Nb4 29.42(18) 3_565 3_565 ?
O8 K1 Nb4 108.6(2) 2_665 3_565 ?
O9 K1 Nb4 97.5(2) 2_665 3_565 ?
O9 K1 Nb4 32.53(18) 3_565 3_565 ?
O9 K1 Nb4 147.8(5) 4_655 3_565 ?
O9 K1 Nb4 82.7(2) . 3_565 ?
Nb4 K1 Nb4 83.14(3) . 3_565 ?
Nb4 K1 Nb4 96.86(3) 2_665 3_565 ?
O8 K1 Nb4 108.6(2) . 4_655 ?
O8 K1 Nb4 29.42(18) 4_655 4_655 ?
O8 K1 Nb4 150.3(4) 3_565 4_655 ?
O8 K1 Nb4 71.2(2) 2_665 4_655 ?
O9 K1 Nb4 82.7(2) 2_665 4_655 ?
O9 K1 Nb4 147.8(5) 3_565 4_655 ?
O9 K1 Nb4 32.53(18) 4_655 4_655 ?
O9 K1 Nb4 97.5(2) . 4_655 ?
Nb4 K1 Nb4 96.86(3) . 4_655 ?
Nb4 K1 Nb4 83.14(3) 2_665 4_655 ?
Nb4 K1 Nb4 179.7(4) 3_565 4_655 ?
K7 K2 OW5 175.4(11) . . ?
K7 K2 OW3 74.1(8) . . ?
OW5 K2 OW3 108.7(7) . . ?
K7 K2 OW3 74.1(8) . 3 ?
OW5 K2 OW3 108.7(7) . 3 ?
OW3 K2 OW3 100.1(13) . 3 ?
K7 K2 O2 67.5(11) . . ?
OW5 K2 O2 107.9(13) . . ?
OW3 K2 O2 115.6(9) . . ?
OW3 K2 O2 115.6(9) 3 . ?
K7 K2 O15 126.0(5) . 2 ?
OW5 K2 O15 52.5(5) . 2 ?
OW3 K2 O15 155.3(9) . 2 ?
OW3 K2 O15 75.5(6) 3 2 ?
O2 K2 O15 87.6(8) . 2 ?
K7 K2 O15 126.0(5) . . ?
OW5 K2 O15 52.5(5) . . ?
OW3 K2 O15 75.5(6) . . ?
OW3 K2 O15 155.3(9) 3 . ?
O2 K2 O15 87.6(8) . . ?
O15 K2 O15 98.1(9) 2 . ?
K7 K2 O11 133.5(11) . 6_554 ?
OW5 K2 O11 51.1(7) . 6_554 ?
OW3 K2 O11 76.6(7) . 6_554 ?
OW3 K2 O11 76.6(7) 3 6_554 ?
O2 K2 O11 159.0(13) . 6_554 ?
O15 K2 O11 78.7(6) 2 6_554 ?
O15 K2 O11 78.7(6) . 6_554 ?
K7 K2 O3 70.1(5) . . ?
OW5 K2 O3 106.9(7) . . ?
OW3 K2 O3 71.8(6) . . ?
OW3 K2 O3 144.2(10) 3 . ?
O2 K2 O3 47.5(3) . . ?
O15 K2 O3 125.6(8) 2 . ?
O15 K2 O3 58.4(5) . . ?
O11 K2 O3 131.4(3) 6_554 . ?
K7 K2 O3 70.1(5) . 3 ?
OW5 K2 O3 106.9(7) . 3 ?
OW3 K2 O3 144.2(10) . 3 ?
OW3 K2 O3 71.8(6) 3 3 ?
O2 K2 O3 47.5(3) . 3 ?
O15 K2 O3 58.4(5) 2 3 ?
O15 K2 O3 125.6(8) . 3 ?
O11 K2 O3 131.4(3) 6_554 3 ?
O3 K2 O3 94.2(5) . 3 ?
K7 K2 K2 137.9(7) . 2 ?
OW5 K2 K2 37.5(6) . 2 ?
OW3 K2 K2 126.4(7) . 2 ?
OW3 K2 K2 126.4(7) 3 2 ?
O2 K2 K2 70.4(10) . 2 ?
O15 K2 K2 50.9(5) 2 2 ?
O15 K2 K2 50.9(5) . 2 ?
O11 K2 K2 88.6(6) 6_554 2 ?
O3 K2 K2 81.8(5) . 2 ?
O3 K2 K2 81.8(5) 3 2 ?
K7 K2 Nb3 103.0(4) . 2 ?
OW5 K2 Nb3 75.0(4) . 2 ?
OW3 K2 Nb3 168.8(8) . 2 ?
OW3 K2 Nb3 68.8(6) 3 2 ?
O2 K2 Nb3 72.1(4) . 2 ?
O15 K2 Nb3 23.5(4) 2 2 ?
O15 K2 Nb3 114.0(7) . 2 ?
O11 K2 Nb3 98.9(4) 6_554 2 ?
O3 K2 Nb3 117.8(5) . 2 ?
O3 K2 Nb3 35.2(2) 3 2 ?
K2 K2 Nb3 63.1(3) 2 2 ?
O9 K3 O9 91.3(5) 7_455 6 ?
O9 K3 OW2 147.8(7) 7_455 6 ?
O9 K3 OW2 76.6(4) 6 6 ?
O9 K3 OW2 76.6(4) 7_455 7_455 ?
O9 K3 OW2 147.8(7) 6 7_455 ?
OW2 K3 OW2 97.8(7) 6 7_455 ?
O9 K3 O11 60.5(5) 7_455 5_445 ?
O9 K3 O11 109.6(5) 6 5_445 ?
OW2 K3 O11 151.7(7) 6 5_445 ?
OW2 K3 O11 90.4(5) 7_455 5_445 ?
O9 K3 O11 109.6(5) 7_455 6 ?
O9 K3 O11 60.5(5) 6 6 ?
OW2 K3 O11 90.4(5) 6 6 ?
OW2 K3 O11 151.7(7) 7_455 6 ?
O11 K3 O11 70.8(8) 5_445 6 ?
O9 K3 O15 128.8(4) 7_455 1_556 ?
O9 K3 O15 128.8(4) 6 1_556 ?
OW2 K3 O15 79.7(5) 6 1_556 ?
OW2 K3 O15 79.7(5) 7_455 1_556 ?
O11 K3 O15 75.1(6) 5_445 1_556 ?
O11 K3 O15 75.1(6) 6 1_556 ?
O9 K3 OW5 103.8(4) 7_455 1_556 ?
O9 K3 OW5 103.8(4) 6 1_556 ?
OW2 K3 OW5 108.0(5) 6 1_556 ?
OW2 K3 OW5 108.0(5) 7_455 1_556 ?
O11 K3 OW5 43.9(5) 5_445 1_556 ?
O11 K3 OW5 43.9(5) 6 1_556 ?
O15 K3 OW5 43.8(6) 1_556 1_556 ?
O9 K3 Nb6 33.9(2) 7_455 5_445 ?
O9 K3 Nb6 105.6(3) 6 5_445 ?
OW2 K3 Nb6 177.6(5) 6 5_445 ?
OW2 K3 Nb6 80.8(4) 7_455 5_445 ?
O11 K3 Nb6 26.8(4) 5_445 5_445 ?
O11 K3 Nb6 89.9(4) 6 5_445 ?
O15 K3 Nb6 98.0(4) 1_556 5_445 ?
OW5 K3 Nb6 70.7(3) 1_556 5_445 ?
O9 K3 Nb6 105.6(3) 7_455 6 ?
O9 K3 Nb6 33.9(2) 6 6 ?
OW2 K3 Nb6 80.8(3) 6 6 ?
OW2 K3 Nb6 177.6(5) 7_455 6 ?
O11 K3 Nb6 89.9(4) 5_445 6 ?
O11 K3 Nb6 26.8(4) 6 6 ?
O15 K3 Nb6 98.0(4) 1_556 6 ?
OW5 K3 Nb6 70.7(3) 1_556 6 ?
Nb6 K3 Nb6 100.40(18) 5_445 6 ?
O9 K3 K1 46.9(2) 7_455 5_445 ?
O9 K3 K1 46.9(2) 6 5_445 ?
OW2 K3 K1 122.3(4) 6 5_445 ?
OW2 K3 K1 122.3(4) 7_455 5_445 ?
O11 K3 K1 73.6(4) 5_445 5_445 ?
O11 K3 K1 73.6(4) 6 5_445 ?
O15 K3 K1 141.4(6) 1_556 5_445 ?
OW5 K3 K1 97.6(4) 1_556 5_445 ?
Nb6 K3 K1 60.06(12) 5_445 5_445 ?
Nb6 K3 K1 60.06(12) 6 5_445 ?
O9 K3 K4 110.6(5) 7_455 6 ?
O9 K3 K4 70.5(4) 6 6 ?
OW2 K3 K4 37.3(4) 6 6 ?
OW2 K3 K4 85.8(5) 7_455 6 ?
O11 K3 K4 171.0(6) 5_445 6 ?
O11 K3 K4 115.6(5) 6 6 ?
O15 K3 K4 112.1(4) 1_556 6 ?
OW5 K3 K4 145.1(3) 1_556 6 ?
Nb6 K3 K4 144.2(4) 5_445 6 ?
Nb6 K3 K4 94.3(3) 6 6 ?
K1 K3 K4 101.6(3) 5_445 6 ?
OW6 K4 K6 145(4) . . ?
OW6 K4 OW2 96(3) . 3 ?
K6 K4 OW2 59.7(5) . 3 ?
OW6 K4 OW2 96(3) . . ?
K6 K4 OW2 59.7(5) . . ?
OW2 K4 OW2 84.6(8) 3 . ?
OW6 K4 O1 156(4) . . ?
K6 K4 O1 59.4(8) . . ?
OW2 K4 O1 102.0(7) 3 . ?
OW2 K4 O1 102.0(7) . . ?
OW6 K4 O7 77(3) . . ?
K6 K4 O7 125.4(6) . . ?
OW2 K4 O7 171.6(9) 3 . ?
OW2 K4 O7 92.7(4) . . ?
O1 K4 O7 86.3(6) . . ?
OW6 K4 O7 77(3) . 3 ?
K6 K4 O7 125.4(6) . 3 ?
OW2 K4 O7 92.7(4) 3 3 ?
OW2 K4 O7 171.6(9) . 3 ?
O1 K4 O7 86.3(6) . 3 ?
O7 K4 O7 88.9(5) . 3 ?
OW6 K4 K7 83(4) . . ?
K6 K4 K7 132.1(11) . . ?
OW2 K4 K7 137.7(4) 3 . ?
OW2 K4 K7 137.7(4) . . ?
O1 K4 K7 72.7(7) . . ?
O7 K4 K7 45.7(3) . . ?
O7 K4 K7 45.7(3) 3 . ?
OW6 K4 Nb4 96(2) . 3 ?
K6 K4 Nb4 101.2(4) . 3 ?
OW2 K4 Nb4 77.0(4) 3 3 ?
OW2 K4 Nb4 158.8(5) . 3 ?
O1 K4 Nb4 72.2(4) . 3 ?
O7 K4 Nb4 107.0(4) . 3 ?
O7 K4 Nb4 24.19(18) 3 3 ?
K7 K4 Nb4 61.3(2) . 3 ?
OW6 K4 Nb4 96(2) . . ?
K6 K4 Nb4 101.2(4) . . ?
OW2 K4 Nb4 158.8(5) 3 . ?
OW2 K4 Nb4 77.0(4) . . ?
O1 K4 Nb4 72.2(4) . . ?
O7 K4 Nb4 24.19(18) . . ?
O7 K4 Nb4 107.0(4) 3 . ?
K7 K4 Nb4 61.3(2) . . ?
Nb4 K4 Nb4 118.7(4) 3 . ?
OW6 K4 K4 8(4) . 2_655 ?
K6 K4 K4 136.9(7) . 2_655 ?
OW2 K4 K4 89.9(5) 3 2_655 ?
OW2 K4 K4 89.9(5) . 2_655 ?
O1 K4 K4 163.8(5) . 2_655 ?
O7 K4 K4 82.1(4) . 2_655 ?
O7 K4 K4 82.1(4) 3 2_655 ?
K7 K4 K4 91.0(6) . 2_655 ?
Nb4 K4 K4 100.4(3) 3 2_655 ?
Nb4 K4 K4 100.4(3) . 2_655 ?
OW6 K4 Nb1 138(3) . 2 ?
K6 K4 Nb1 73.2(6) . 2 ?
OW2 K4 Nb1 94.8(5) 3 2 ?
OW2 K4 Nb1 125.4(6) . 2 ?
O1 K4 Nb1 24.8(3) . 2 ?
O7 K4 Nb1 93.2(5) . 2 ?
O7 K4 Nb1 62.6(3) 3 2 ?
K7 K4 Nb1 62.5(5) . 2 ?
Nb4 K4 Nb1 47.41(17) 3 2 ?
Nb4 K4 Nb1 87.5(3) . 2 ?
K4 K4 Nb1 144.58(17) 2_655 2 ?
O10 K5 O10 72.9(9) 5_445 6 ?
O10 K5 OW3 155.5(7) 5_445 6 ?
O10 K5 OW3 88.3(7) 6 6 ?
O10 K5 OW3 88.3(7) 5_445 7_455 ?
O10 K5 OW3 155.5(7) 6 7_455 ?
OW3 K5 OW3 104.5(11) 6 7_455 ?
O10 K5 O5 79.9(7) 5_445 . ?
O10 K5 O5 79.9(7) 6 . ?
OW3 K5 O5 81.4(7) 6 . ?
OW3 K5 O5 81.4(7) 7_455 . ?
O10 K5 O8 104.5(5) 5_445 6 ?
O10 K5 O8 56.0(5) 6 6 ?
OW3 K5 O8 76.1(6) 6 6 ?
OW3 K5 O8 146.9(6) 7_455 6 ?
O5 K5 O8 130.3(4) . 6 ?
O10 K5 O8 56.0(5) 5_445 7_455 ?
O10 K5 O8 104.5(5) 6 7_455 ?
OW3 K5 O8 146.9(6) 6 7_455 ?
OW3 K5 O8 76.1(6) 7_455 7_455 ?
O5 K5 O8 130.3(4) . 7_455 ?
O8 K5 O8 85.9(4) 6 7_455 ?
O10 K5 Nb5 26.1(5) 5_445 5_445 ?
O10 K5 Nb5 91.2(5) 6 5_445 ?
OW3 K5 Nb5 177.0(6) 6 5_445 ?
OW3 K5 Nb5 77.0(5) 7_455 5_445 ?
O5 K5 Nb5 101.3(4) . 5_445 ?
O8 K5 Nb5 101.2(3) 6 5_445 ?
O8 K5 Nb5 30.67(17) 7_455 5_445 ?
O10 K5 Nb5 91.2(5) 5_445 6 ?
O10 K5 Nb5 26.1(5) 6 6 ?
OW3 K5 Nb5 77.0(5) 6 6 ?
OW3 K5 Nb5 177.0(6) 7_455 6 ?
O5 K5 Nb5 101.3(4) . 6 ?
O8 K5 Nb5 30.67(17) 6 6 ?
O8 K5 Nb5 101.2(3) 7_455 6 ?
Nb5 K5 Nb5 101.3(2) 5_445 6 ?
O10 K5 Nb2 96.4(5) 5_445 . ?
O10 K5 Nb2 96.4(5) 6 . ?
OW3 K5 Nb2 69.6(6) 6 . ?
OW3 K5 Nb2 69.6(6) 7_455 . ?
O5 K5 Nb2 20.6(7) . . ?
O8 K5 Nb2 136.57(17) 6 . ?
O8 K5 Nb2 136.57(17) 7_455 . ?
Nb5 K5 Nb2 113.33(11) 5_445 . ?
Nb5 K5 Nb2 113.33(11) 6 . ?
O10 K5 K1 71.7(5) 5_445 5_445 ?
O10 K5 K1 71.7(5) 6 5_445 ?
OW3 K5 K1 117.8(6) 6 5_445 ?
OW3 K5 K1 117.8(6) 7_455 5_445 ?
O5 K5 K1 144.5(7) . 5_445 ?
O8 K5 K1 43.50(18) 6 5_445 ?
O8 K5 K1 43.50(18) 7_455 5_445 ?
Nb5 K5 K1 59.30(12) 5_445 5_445 ?
Nb5 K5 K1 59.30(12) 6 5_445 ?
Nb2 K5 K1 165.0(2) . 5_445 ?
O10 K5 K6 41.3(5) 5_445 2 ?
O10 K5 K6 76.2(5) 6 2 ?
OW3 K5 K6 119.8(6) 6 2 ?
OW3 K5 K6 79.2(6) 7_455 2 ?
O5 K5 K6 38.9(5) . 2 ?
O8 K5 K6 130.0(3) 6 2 ?
O8 K5 K6 93.1(3) 7_455 2 ?
Nb5 K5 K6 62.9(2) 5_445 2 ?
Nb5 K5 K6 102.3(2) 6 2 ?
Nb2 K5 K6 55.36(15) . 2 ?
K1 K5 K6 111.6(2) 5_445 2 ?
K4 K6 OW2 72.8(7) . . ?
K4 K6 OW2 72.8(7) . 3 ?
OW2 K6 OW2 96.2(10) . 3 ?
K4 K6 O1 74.6(8) . . ?
OW2 K6 O1 119.9(6) . . ?
OW2 K6 O1 119.9(6) 3 . ?
K4 K6 O5 127.4(6) . 2 ?
OW2 K6 O5 156.4(8) . 2 ?
OW2 K6 O5 81.0(6) 3 2 ?
O1 K6 O5 80.8(8) . 2 ?
K4 K6 O5 127.4(6) . . ?
OW2 K6 O5 81.0(6) . . ?
OW2 K6 O5 156.4(8) 3 . ?
O1 K6 O5 80.8(8) . . ?
O5 K6 O5 92.2(11) 2 . ?
K4 K6 O10 137.9(10) . 6 ?
OW2 K6 O10 79.6(6) . 6 ?
OW2 K6 O10 79.6(6) 3 6 ?
O1 K6 O10 147.5(10) . 6 ?
O5 K6 O10 76.8(7) 2 6 ?
O5 K6 O10 76.8(7) . 6 ?
K4 K6 O1 96.2(8) . 2 ?
OW2 K6 O1 128.8(5) . 2 ?
OW2 K6 O1 128.8(5) 3 2 ?
O1 K6 O1 21.6(8) . 2 ?
O5 K6 O1 66.6(6) 2 2 ?
O5 K6 O1 66.6(6) . 2 ?
O10 K6 O1 125.8(8) 6 2 ?
K4 K6 K6 136.9(7) . 2 ?
OW2 K6 K6 128.7(5) . 2 ?
OW2 K6 K6 128.7(5) 3 2 ?
O1 K6 K6 62.3(7) . 2 ?
O5 K6 K6 47.8(5) 2 2 ?
O5 K6 K6 47.8(5) . 2 ?
O10 K6 K6 85.2(6) 6 2 ?
O1 K6 K6 40.6(4) 2 2 ?
K4 K6 Nb2 104.0(3) . 2 ?
OW2 K6 Nb2 168.4(6) . 2 ?
OW2 K6 Nb2 72.2(4) 3 2 ?
O1 K6 Nb2 68.7(3) . 2 ?
O5 K6 Nb2 23.5(6) 2 2 ?
O5 K6 Nb2 109.1(7) . 2 ?
O10 K6 Nb2 96.7(3) 6 2 ?
O1 K6 Nb2 62.2(2) 2 2 ?
K6 K6 Nb2 61.3(2) 2 2 ?
K4 K6 Nb2 104.0(3) . . ?
OW2 K6 Nb2 72.2(4) . . ?
OW2 K6 Nb2 168.4(6) 3 . ?
O1 K6 Nb2 68.7(3) . . ?
O5 K6 Nb2 109.1(7) 2 . ?
O5 K6 Nb2 23.5(6) . . ?
O10 K6 Nb2 96.7(3) 6 . ?
O1 K6 Nb2 62.2(2) 2 . ?
K6 K6 Nb2 61.3(2) 2 . ?
Nb2 K6 Nb2 119.3(4) 2 . ?
K4 K6 Nb1 77.5(6) . 2 ?
OW2 K6 Nb1 138.9(5) . 2 ?
OW2 K6 Nb1 101.3(4) 3 2 ?
O1 K6 Nb1 22.12(10) . 2 ?
O5 K6 Nb1 64.0(6) 2 2 ?
O5 K6 Nb1 95.9(7) . 2 ?
O10 K6 Nb1 139.9(6) 6 2 ?
O1 K6 Nb1 29.3(3) 2 2 ?
K6 K6 Nb1 62.8(2) 2 2 ?
Nb2 K6 Nb1 47.88(14) 2 2 ?
Nb2 K6 Nb1 88.7(3) . 2 ?
OW4 K7 K2 147.4(16) . . ?
OW4 K7 O7 74.1(9) . . ?
K2 K7 O7 123.5(6) . . ?
OW4 K7 O7 74.1(9) . 3 ?
K2 K7 O7 123.5(6) . 3 ?
O7 K7 O7 98.0(9) . 3 ?
OW4 K7 O2 147.3(18) . . ?
K2 K7 O2 65.3(11) . . ?
O7 K7 O2 84.8(8) . . ?
O7 K7 O2 84.8(8) 3 . ?
OW4 K7 OW4 4.3(6) . 2_655 ?
K2 K7 OW4 143.1(12) . 2_655 ?
O7 K7 OW4 76.8(7) . 2_655 ?
O7 K7 OW4 76.8(7) 3 2_655 ?
O2 K7 OW4 151.6(14) . 2_655 ?
OW4 K7 OW3 97.4(10) . 3 ?
K2 K7 OW3 60.6(8) . 3 ?
O7 K7 OW3 169.0(9) . 3 ?
O7 K7 OW3 86.2(6) 3 3 ?
O2 K7 OW3 105.8(10) . 3 ?
OW4 K7 OW3 94.4(8) 2_655 3 ?
OW4 K7 OW3 97.4(10) . . ?
K2 K7 OW3 60.6(8) . . ?
O7 K7 OW3 86.2(6) . . ?
O7 K7 OW3 169.0(9) 3 . ?
O2 K7 OW3 105.8(10) . . ?
OW4 K7 OW3 94.4(8) 2_655 . ?
OW3 K7 OW3 88.0(12) 3 . ?
OW4 K7 O3 129.2(7) . 3 ?
K2 K7 O3 67.7(6) . 3 ?
O7 K7 O3 123.2(8) . 3 ?
O7 K7 O3 57.3(3) 3 3 ?
O2 K7 O3 46.7(3) . 3 ?
OW4 K7 O3 130.6(5) 2_655 3 ?
OW3 K7 O3 67.6(6) 3 3 ?
OW3 K7 O3 128.3(10) . 3 ?
OW4 K7 O3 129.2(7) . . ?
K2 K7 O3 67.7(6) . . ?
O7 K7 O3 57.3(3) . . ?
O7 K7 O3 123.2(8) 3 . ?
O2 K7 O3 46.7(3) . . ?
OW4 K7 O3 130.6(5) 2_655 . ?
OW3 K7 O3 128.3(10) 3 . ?
OW3 K7 O3 67.6(6) . . ?
O3 K7 O3 92.2(6) 3 . ?
OW4 K7 OW1 59.1(11) . 5_544 ?
K2 K7 OW1 88.3(9) . 5_544 ?
O7 K7 OW1 111.8(5) . 5_544 ?
O7 K7 OW1 111.8(5) 3 5_544 ?
O2 K7 OW1 153.6(13) . 5_544 ?
OW4 K7 OW1 54.8(6) 2_655 5_544 ?
OW3 K7 OW1 57.3(6) 3 5_544 ?
OW3 K7 OW1 57.3(6) . 5_544 ?
O3 K7 OW1 124.7(5) 3 5_544 ?
O3 K7 OW1 124.7(5) . 5_544 ?
OW4 K7 K4 79.5(13) . . ?
K2 K7 K4 133.1(11) . . ?
O7 K7 K4 50.5(5) . . ?
O7 K7 K4 50.5(5) 3 . ?
O2 K7 K4 67.8(10) . . ?
OW4 K7 K4 83.8(9) 2_655 . ?
OW3 K7 K4 136.0(6) 3 . ?
OW3 K7 K4 136.0(6) . . ?
O3 K7 K4 80.5(5) 3 . ?
O3 K7 K4 80.5(5) . . ?
OW1 K7 K4 138.6(9) 5_544 . ?
O1 O1 Nb1 69.3(7) 2 2 ?
O1 O1 Nb1 69.3(6) 2 . ?
Nb1 O1 Nb1 99.8(10) 2 . ?
O1 O1 K6 117.7(7) 2 . ?
Nb1 O1 K6 129.9(5) 2 . ?
Nb1 O1 K6 129.9(5) . . ?
O1 O1 K4 163.8(5) 2 . ?
Nb1 O1 K4 119.3(7) 2 . ?
Nb1 O1 K4 119.3(7) . . ?
K6 O1 K4 46.0(6) . . ?
O1 O1 K6 40.6(4) 2 2 ?
Nb1 O1 K6 94.8(8) 2 2 ?
Nb1 O1 K6 94.8(8) . 2 ?
K6 O1 K6 77.1(9) . 2 ?
K4 O1 K6 123.1(8) . 2 ?
O2 O2 Nb1 63.8(11) 2 2 ?
O2 O2 Nb1 63.8(11) 2 . ?
Nb1 O2 Nb1 106(2) 2 . ?
O2 O2 K2 109.6(10) 2 . ?
Nb1 O2 K2 122.2(11) 2 . ?
Nb1 O2 K2 122.2(11) . . ?
O2 O2 K7 156.8(10) 2 . ?
Nb1 O2 K7 124.5(11) 2 . ?
Nb1 O2 K7 124.5(11) . . ?
K2 O2 K7 47.2(10) . . ?
Nb1 O3 Nb3 100.4(4) . . ?
Nb1 O3 Nb4 100.5(4) . . ?
Nb3 O3 Nb4 116.1(4) . . ?
Nb1 O3 K2 107.8(5) . . ?
Nb3 O3 K2 94.6(5) . . ?
Nb4 O3 K2 133.3(6) . . ?
Nb1 O3 K7 109.5(5) . . ?
Nb3 O3 K7 132.7(6) . . ?
Nb4 O3 K7 93.8(5) . . ?
K2 O3 K7 42.1(6) . . ?
Nb4 O4 Nb2 143.1(5) . . ?
Nb4 O4 Nb1 107.1(4) . . ?
Nb2 O4 Nb1 106.5(4) . . ?
Nb2 O5 K5 125.5(15) . . ?
Nb2 O5 K6 116.9(9) . 2 ?
K5 O5 K6 102.4(8) . 2 ?
Nb2 O5 K6 116.9(9) . . ?
K5 O5 K6 102.4(8) . . ?
K6 O5 K6 84.4(10) 2 . ?
Nb3 O6 Nb5 146.2(5) . . ?
Nb4 O7 K7 122.1(6) . . ?
Nb4 O7 K4 112.3(5) . . ?
K7 O7 K4 83.8(4) . . ?
Nb4 O8 Nb5 145.3(6) . . ?
Nb4 O8 K1 102.0(4) . . ?
Nb5 O8 K1 108.1(4) . . ?
Nb4 O8 K5 115.2(4) . 6_554 ?
Nb5 O8 K5 85.7(3) . 6_554 ?
K1 O8 K5 83.0(3) . 6_554 ?
Nb4 O9 Nb6 120.9(5) . . ?
Nb4 O9 K3 134.3(5) . 6_554 ?
Nb6 O9 K3 101.9(4) . 6_554 ?
Nb4 O9 K1 96.4(4) . . ?
Nb6 O9 K1 99.1(3) . . ?
K3 O9 K1 91.4(3) 6_554 . ?
Nb5 O10 K5 109.4(7) . 5_554 ?
Nb5 O10 K5 109.4(7) . 6_554 ?
K5 O10 K5 105.1(9) 5_554 6_554 ?
Nb5 O10 K6 129.9(13) . 6_554 ?
K5 O10 K6 100.2(6) 5_554 6_554 ?
K5 O10 K6 100.2(6) 6_554 6_554 ?
Nb6 O11 K2 135.6(12) . 6 ?
Nb6 O11 K3 104.1(7) . 5_554 ?
K2 O11 K3 102.8(6) 6 5_554 ?
Nb6 O11 K3 104.1(7) . 6_554 ?
K2 O11 K3 102.8(6) 6 6_554 ?
K3 O11 K3 104.1(8) 5_554 6_554 ?
Nb2 O12 Nb6 120.8(4) . . ?
Ge1 O13 Nb3 120.7(10) . . ?
Ge1 O13 Nb4 120.8(10) . . ?
Nb3 O13 Nb4 103.0(7) . . ?
Ge1 O13 Nb5 120.4(10) . . ?
Nb3 O13 Nb5 93.2(7) . . ?
Nb4 O13 Nb5 92.4(7) . . ?
Ge1 O14 Nb6 124.0(12) . . ?
Ge1 O14 Nb4 118.7(12) . . ?
Nb6 O14 Nb4 95.9(9) . . ?
Ge1 O14 Nb2 115.5(12) . . ?
Nb6 O14 Nb2 95.9(9) . . ?
Nb4 O14 Nb2 102.2(9) . . ?
Nb3 O15 K2 116.6(7) . 2 ?
Nb3 O15 K2 116.6(7) . . ?
K2 O15 K2 78.1(9) 2 . ?
Nb3 O15 K3 127.8(11) . 1_554 ?
K2 O15 K3 103.1(6) 2 1_554 ?
K2 O15 K3 103.1(6) . 1_554 ?
K7 OW1 K7 80.7(9) 6 5_455 ?
K6 OW2 K4 47.6(5) . . ?
K6 OW2 K3 151.9(8) . 6_554 ?
K4 OW2 K3 104.9(7) . 6_554 ?
K2 OW3 K5 150.6(11) . 6_554 ?
K2 OW3 K7 45.3(7) . . ?
K5 OW3 K7 105.3(10) 6_554 . ?
OW4 OW4 K7 170.5(12) 2_655 . ?
OW4 OW4 K7 5.2(7) 2_655 2_655 ?
K7 OW4 K7 165.3(19) . 2_655 ?
K2 OW5 K2 105.1(13) 2 . ?
K2 OW5 K3 114.3(3) 2 2_554 ?
K2 OW5 K3 114.3(3) . 2_554 ?
K2 OW5 K3 114.3(3) 2 1_554 ?
K2 OW5 K3 114.3(3) . 1_554 ?
K3 OW5 K3 94.8(7) 2_554 1_554 ?
K4 OW6 K4 164(8) 2_655 . ?

loop_
_geom_bond_atom_site_label_1
_geom_bond_atom_site_label_2
_geom_bond_distance
_geom_bond_site_symmetry_2
_geom_bond_publ_flag
Ge1 O13 1.73(2) . ?
Ge1 O13 1.73(2) 4 ?
Ge1 O13 1.73(2) 3_565 ?
Ge1 O13 1.73(2) 2_565 ?
Ge1 O14 1.78(2) 3_565 ?
Ge1 O14 1.78(2) 4 ?
Ge1 O14 1.78(2) 2_565 ?
Ge1 O14 1.78(2) . ?
Nb1 O2 1.92(3) 2 ?
Nb1 O2 1.92(3) . ?
Nb1 O3 1.965(9) . ?
Nb1 O3 1.965(9) 4 ?
Nb1 O1 2.006(15) 2 ?
Nb1 O1 2.006(15) . ?
Nb1 O4 2.043(9) . ?
Nb1 O4 2.043(9) 4 ?
Nb1 Nb1 3.0684(18) 2 ?
Nb1 Nb3 3.221(3) . ?
Nb1 Nb4 3.2451(10) . ?
Nb1 Nb4 3.2451(10) 4 ?
Nb2 O5 1.75(3) . ?
Nb2 O12 1.983(9) . ?
Nb2 O12 1.983(9) 4 ?
Nb2 O4 2.008(8) 4 ?
Nb2 O4 2.008(8) . ?
Nb2 O14 2.44(2) . ?
Nb2 O14 2.44(2) 4 ?
Nb2 K6 3.899(9) 2 ?
Nb2 K6 3.899(9) . ?
Nb2 K5 4.044(7) . ?
Nb3 O15 1.71(2) . ?
Nb3 O6 1.837(9) . ?
Nb3 O6 1.837(9) 4 ?
Nb3 O3 2.221(9) . ?
Nb3 O3 2.221(9) 4 ?
Nb3 O13 2.41(2) . ?
Nb3 O13 2.41(2) 4 ?
Nb3 K2 3.841(10) 2 ?
Nb3 K2 3.841(10) . ?
Nb4 O7 1.717(7) . ?
Nb4 O8 1.855(9) . ?
Nb4 O4 1.990(9) . ?
Nb4 O9 1.999(9) . ?
Nb4 O3 2.250(9) . ?
Nb4 O14 2.44(2) . ?
Nb4 O13 2.44(2) . ?
Nb4 K1 3.6947(9) . ?
Nb4 K7 3.873(12) . ?
Nb4 K4 3.877(8) . ?
Nb5 O10 1.72(2) . ?
Nb5 O8 1.884(9) 3_565 ?
Nb5 O8 1.884(9) . ?
Nb5 O6 1.889(9) . ?
Nb5 O6 1.889(9) 3_565 ?
Nb5 O13 2.50(2) 3_565 ?
Nb5 O13 2.50(2) . ?
Nb5 K5 3.683(6) 5_554 ?
Nb5 K5 3.683(6) 6_554 ?
Nb5 K1 3.858(9) . ?
Nb6 O11 1.72(2) . ?
Nb6 O9 2.103(9) . ?
Nb6 O9 2.103(9) 3_565 ?
Nb6 O12 2.125(9) 3_565 ?
Nb6 O12 2.125(9) . ?
Nb6 O14 2.37(2) . ?
Nb6 O14 2.37(2) 3_565 ?
Nb6 K3 3.692(5) 5_554 ?
Nb6 K3 3.692(5) 6_554 ?
Nb6 K1 3.836(9) . ?
K1 O8 2.833(11) . ?
K1 O8 2.833(11) 4_655 ?
K1 O8 2.833(11) 3_565 ?
K1 O8 2.833(11) 2_665 ?
K1 O9 2.894(11) 2_665 ?
K1 O9 2.894(11) 3_565 ?
K1 O9 2.894(11) 4_655 ?
K1 O9 2.894(11) . ?
K1 Nb4 3.6947(9) 2_665 ?
K1 Nb4 3.6947(9) 3_565 ?
K1 Nb4 3.6947(9) 4_655 ?
K2 K7 2.14(3) . ?
K2 OW5 2.19(2) . ?
K2 OW3 2.63(3) . ?
K2 OW3 2.63(3) 3 ?
K2 O2 2.66(4) . ?
K2 O15 2.76(2) 2 ?
K2 O15 2.76(2) . ?
K2 O11 2.82(2) 6_554 ?
K2 O3 2.960(13) . ?
K2 O3 2.960(13) 3 ?
K2 K2 3.48(4) 2 ?
K2 Nb3 3.841(10) 2 ?
K3 O9 2.631(12) 7_455 ?
K3 O9 2.631(12) 6 ?
K3 OW2 2.737(18) 6 ?
K3 OW2 2.737(18) 7_455 ?
K3 O11 2.878(17) 5_445 ?
K3 O11 2.878(17) 6 ?
K3 O15 2.93(2) 1_556 ?
K3 OW5 3.08(2) 1_556 ?
K3 Nb6 3.692(5) 5_445 ?
K3 Nb6 3.692(5) 6 ?
K3 K1 3.959(14) 5_445 ?
K3 K4 4.315(15) 6 ?
K4 OW6 2.09(3) . ?
K4 K6 2.09(2) . ?
K4 OW2 2.706(19) 3 ?
K4 OW2 2.706(19) . ?
K4 O1 2.80(3) . ?
K4 O7 2.884(13) . ?
K4 O7 2.884(13) 3 ?
K4 K7 3.717(18) . ?
K4 Nb4 3.877(8) 3 ?
K4 K4 4.13(4) 2_655 ?
K4 Nb1 4.168(18) 2 ?
K5 O10 2.737(17) 5_445 ?
K5 O10 2.737(17) 6 ?
K5 OW3 2.74(3) 6 ?
K5 OW3 2.74(3) 7_455 ?
K5 O5 2.77(3) . ?
K5 O8 3.309(11) 6 ?
K5 O8 3.309(11) 7_455 ?
K5 Nb5 3.683(6) 5_445 ?
K5 Nb5 3.683(6) 6 ?
K5 K1 4.085(14) 5_445 ?
K5 K6 4.333(12) 2 ?
K6 OW2 2.45(2) . ?
K6 OW2 2.45(2) 3 ?
K6 O1 2.50(3) . ?
K6 O5 2.79(3) 2 ?
K6 O5 2.79(3) . ?
K6 O10 2.91(2) 6 ?
K6 O1 3.40(3) 2 ?
K6 K6 3.74(3) 2 ?
K6 Nb2 3.899(9) 2 ?
K6 Nb1 4.087(14) 2 ?
K7 OW4 1.53(3) . ?
K7 O7 2.677(19) . ?
K7 O7 2.677(19) 3 ?
K7 O2 2.70(5) . ?
K7 OW4 2.77(3) 2_655 ?
K7 OW3 2.90(3) 3 ?
K7 OW3 2.90(3) . ?
K7 O3 3.008(16) 3 ?
K7 O3 3.008(16) . ?
K7 OW1 3.30(2) 5_544 ?
O1 O1 1.42(5) 2 ?
O1 Nb1 2.006(15) 2 ?
O1 K6 3.40(3) 2 ?
O2 O2 1.70(8) 2 ?
O2 Nb1 1.92(3) 2 ?
O5 K6 2.79(3) 2 ?
O8 K5 3.309(11) 6_554 ?
O9 K3 2.631(12) 6_554 ?
O10 K5 2.737(17) 5_554 ?
O10 K5 2.737(17) 6_554 ?
O10 K6 2.91(2) 6_554 ?
O11 K2 2.82(2) 6 ?
O11 K3 2.878(17) 5_554 ?
O11 K3 2.878(17) 6_554 ?
O15 K2 2.76(2) 2 ?
O15 K3 2.93(2) 1_554 ?
OW1 K7 3.30(2) 6 ?
OW1 K7 3.30(2) 5_455 ?
OW2 K3 2.737(18) 6_554 ?
OW3 K5 2.74(3) 6_554 ?
OW4 OW4 1.25(5) 2_655 ?
OW4 K7 2.77(3) 2_655 ?
OW5 K2 2.19(2) 2 ?
OW5 K3 3.08(2) 2_554 ?
OW5 K3 3.08(2) 1_554 ?
OW6 K4 2.09(3) 2_655 ?
